data_7062675
loop_
_publ_author_name
'Das, Akash'
'Mandal, Subrata'
'Mukherjee, Rimi'
'Naskar, Rahul'
'Murmu, Nabendu'
'Mondal, Tapan K.'

_publ_section_title
;
 Synthesis of Ru(ii) cyclometallated complexes via C(aryl)--S bond
 activation: X-ray structure, DNA/BSA protein binding and
 antiproliferative activity
;
_journal_issue 37
_journal_name_full 'New Journal of Chemistry'
_journal_page_first 17359
_journal_page_last 17372
_journal_paper_doi 10.1039/D3NJ02391E
_journal_volume 47
_journal_year 2023
_chemical_formula_sum 'C53 H40 N2 O2 P2 Ru'
_chemical_formula_weight 899.88
_space_group_crystal_system monoclinic
_space_group_IT_number 8
_space_group_name_Hall 'C -2y'
_space_group_name_H-M_alt 'C 1 m 1'
_atom_sites_solution_hydrogens geom
_audit_creation_method SHELXL-2016/6
_audit_update_record
;
2023-05-14 deposited with the CCDC.	2023-08-17 downloaded from the CCDC.
;
_cell_angle_alpha 90
_cell_angle_beta 120.739(2)
_cell_angle_gamma 90
_cell_formula_units_Z 2
_cell_length_a 18.2738(15)
_cell_length_b 15.3551(11)
_cell_length_c 9.8021(7)
_cell_measurement_reflns_used 8543
_cell_measurement_temperature 293(2)
_cell_measurement_theta_max 20.00
_cell_measurement_theta_min 2.25
_cell_volume 2364.0(3)
_computing_structure_refinement 'SHELXL-2016/6 (Sheldrick, 2016)'
_computing_structure_solution 'SHELXT 2014/5 (Sheldrick, 2014)'
_diffrn_ambient_temperature 293(2)
_diffrn_measured_fraction_theta_full 0.987
_diffrn_measured_fraction_theta_max 0.987
_diffrn_measurement_device_type 'Bruker AXS D8 Quest CMOS diffractometer'
_diffrn_measurement_method 'omega and phi scans'
_diffrn_radiation_type MoK\a
_diffrn_radiation_wavelength 0.71073
_diffrn_reflns_av_R_equivalents 0.0492
_diffrn_reflns_av_unetI/netI 0.0523
_diffrn_reflns_Laue_measured_fraction_full 0.987
_diffrn_reflns_Laue_measured_fraction_max 0.987
_diffrn_reflns_limit_h_max 23
_diffrn_reflns_limit_h_min -23
_diffrn_reflns_limit_k_max 19
_diffrn_reflns_limit_k_min -19
_diffrn_reflns_limit_l_max 12
_diffrn_reflns_limit_l_min -12
_diffrn_reflns_number 17746
_diffrn_reflns_point_group_measured_fraction_full 0.988
_diffrn_reflns_point_group_measured_fraction_max 0.987
_diffrn_reflns_theta_full 25.242
_diffrn_reflns_theta_max 26.685
_diffrn_reflns_theta_min 2.417
_diffrn_source 'sealed tube X-ray source'
_exptl_absorpt_coefficient_mu 0.440
_exptl_absorpt_correction_type multi-scan
_exptl_absorpt_process_details 'SADABS 2016/2'
_exptl_crystal_colour green
_exptl_crystal_density_diffrn 1.264
_exptl_crystal_description block
_exptl_crystal_F_000 924
_exptl_crystal_size_max 0.12
_exptl_crystal_size_mid 0.08
_exptl_crystal_size_min 0.06
_refine_diff_density_max 0.424
_refine_diff_density_min -0.241
_refine_diff_density_rms 0.048
_refine_ls_abs_structure_details
;
 Refined as an inversion twin.
;
_refine_ls_abs_structure_Flack 0.42(3)
_refine_ls_extinction_method none
_refine_ls_goodness_of_fit_ref 1.066
_refine_ls_hydrogen_treatment constr
_refine_ls_matrix_type full
_refine_ls_number_parameters 305
_refine_ls_number_reflns 4880
_refine_ls_number_restraints 2
_refine_ls_restrained_S_all 1.065
_refine_ls_R_factor_all 0.0391
_refine_ls_R_factor_gt 0.0343
_refine_ls_shift/su_max 0.002
_refine_ls_shift/su_mean 0.000
_refine_ls_structure_factor_coef Fsqd
_refine_ls_weighting_details 'w=1/[\s^2^(Fo^2^)+(0.0272P)^2^] where P=(Fo^2^+2Fc^2^)/3'
_refine_ls_weighting_scheme calc
_refine_ls_wR_factor_gt 0.0643
_refine_ls_wR_factor_ref 0.0666
_reflns_Friedel_coverage 0.997
_reflns_Friedel_fraction_full 0.988
_reflns_Friedel_fraction_max 0.987
_reflns_number_gt 4605
_reflns_number_total 4880
_reflns_threshold_expression 'I > 2\s(I)'
_cod_data_source_file d3nj02391e2.cif
_cod_data_source_block shelx
_cod_depositor_comments 'Adding full bibliography for 7062675--7062676.cif.'
_cod_original_sg_symbol_H-M 'C m'
_cod_database_code 7062675
_shelx_shelxl_version_number 2016/6
_shelx_space_group_comment
;
The symmetry employed for this shelxl refinement is uniquely defined
by the following loop, which should always be used as a source of
symmetry information in preference to the above space-group names.
They are only intended as comments.
;
_shelx_estimated_absorpt_t_min 0.6510
_shelx_estimated_absorpt_t_max 0.7454
_exptl_absorpt_special_details 'Krause, L., Herbst-Irmer, R., Sheldrick G.M. & Stalke D., J. Appl. Cryst. 48 (2015) 3-10'

loop_
_space_group_symop_operation_xyz
'x, y, z'
'x, -y, z'
'x+1/2, y+1/2, z'
'x+1/2, -y+1/2, z'

loop_
_atom_site_label
_atom_site_type_symbol
_atom_site_fract_x
_atom_site_fract_y
_atom_site_fract_z
_atom_site_U_iso_or_equiv
_atom_site_adp_type
_atom_site_occupancy
_atom_site_site_symmetry_order
_atom_site_calc_flag
_atom_site_refinement_flags_posn
_atom_site_refinement_flags_adp
_atom_site_refinement_flags_occupancy
_atom_site_disorder_assembly
_atom_site_disorder_group
Ru1 Ru 0.57739(2) 0.500000 0.66359(2) 0.02740(12) Uani 1 2 d S T P . .
P1 P 0.57179(10) 0.65464(6) 0.67621(17) 0.0320(3) Uani 1 1 d . . . . .
O1 O 0.4502(3) 0.500000 0.6345(5) 0.0366(10) Uani 1 2 d S T P . .
O2 O 0.7169(4) 0.500000 1.0058(6) 0.0649(16) Uani 1 2 d S T P . .
N1 N 0.4981(4) 0.500000 0.4195(7) 0.0321(14) Uani 1 2 d S T P . .
N2 N 0.5294(3) 0.500000 0.3293(6) 0.0389(12) Uani 1 2 d S T P . .
C1 C 0.6627(4) 0.500000 0.5870(7) 0.0354(14) Uani 1 2 d S T P . .
C2 C 0.7502(4) 0.500000 0.6630(8) 0.0478(17) Uani 1 2 d S T P . .
H2 H 0.781517 0.500000 0.773390 0.057 Uiso 1 2 calc R U P . .
C3 C 0.7933(5) 0.500000 0.5806(11) 0.065(2) Uani 1 2 d S T P . .
H3 H 0.852477 0.500000 0.636242 0.078 Uiso 1 2 calc R U P . .
C4 C 0.7484(6) 0.500000 0.4141(10) 0.064(2) Uani 1 2 d S T P . .
H4 H 0.777618 0.500000 0.359439 0.076 Uiso 1 2 calc R U P . .
C5 C 0.6613(5) 0.500000 0.3328(9) 0.0527(19) Uani 1 2 d S T P . .
H5 H 0.630660 0.500000 0.222414 0.063 Uiso 1 2 calc R U P . .
C6 C 0.6185(4) 0.500000 0.4195(8) 0.0383(15) Uani 1 2 d S T P . .
C7 C 0.4095(4) 0.500000 0.3606(7) 0.0339(14) Uani 1 2 d S T P . .
C8 C 0.3915(4) 0.500000 0.4844(7) 0.0323(13) Uani 1 2 d S T P . .
C9 C 0.3050(4) 0.500000 0.4434(8) 0.0398(14) Uani 1 2 d S T P . .
H9 H 0.291860 0.500000 0.523381 0.048 Uiso 1 2 calc R U P . .
C10 C 0.2412(5) 0.500000 0.2898(8) 0.0486(16) Uani 1 2 d S T P . .
H10 H 0.185089 0.500000 0.266905 0.058 Uiso 1 2 calc R U P . .
C11 C 0.2575(5) 0.500000 0.1616(9) 0.0491(17) Uani 1 2 d S T P . .
C12 C 0.1889(7) 0.500000 -0.0013(12) 0.083(3) Uani 1 2 d S T P . .
H12 H 0.133240 0.500000 -0.022025 0.100 Uiso 1 2 calc R U P . .
C13 C 0.2015(7) 0.500000 -0.1237(9) 0.088(3) Uani 1 2 d S T P . .
H13 H 0.156456 0.500000 -0.228181 0.106 Uiso 1 2 calc R U P . .
C14 C 0.2892(6) 0.500000 -0.0848(9) 0.070(2) Uani 1 2 d S T P . .
H14 H 0.299919 0.500000 -0.167930 0.084 Uiso 1 2 calc R U P . .
C15 C 0.3583(5) 0.500000 0.0691(8) 0.0544(19) Uani 1 2 d S T P . .
H15 H 0.413505 0.500000 0.087224 0.065 Uiso 1 2 calc R U P . .
C16 C 0.3445(4) 0.500000 0.1982(7) 0.0394(15) Uani 1 2 d S T P . .
C17 C 0.6614(5) 0.500000 0.8763(8) 0.0333(17) Uani 1 2 d S T P . .
C18 C 0.4753(3) 0.7055(3) 0.5176(5) 0.0367(10) Uani 1 1 d . . . . .
C19 C 0.4188(4) 0.7511(4) 0.5436(7) 0.0582(14) Uani 1 1 d . . . . .
H19 H 0.429802 0.756836 0.646857 0.070 Uiso 1 1 calc R U . . .
C20 C 0.3468(4) 0.7884(5) 0.4219(9) 0.088(2) Uani 1 1 d . . . . .
H20 H 0.309949 0.819042 0.443460 0.106 Uiso 1 1 calc R U . . .
C21 C 0.3288(4) 0.7805(5) 0.2679(8) 0.086(2) Uani 1 1 d . . . . .
H21 H 0.280117 0.806213 0.185317 0.103 Uiso 1 1 calc R U . . .
C22 C 0.3828(5) 0.7348(4) 0.2372(6) 0.0717(17) Uani 1 1 d . . . . .
H22 H 0.370775 0.728687 0.133310 0.086 Uiso 1 1 calc R U . . .
C23 C 0.4557(4) 0.6975(3) 0.3609(5) 0.0523(13) Uani 1 1 d . . . . .
H23 H 0.492176 0.666476 0.338827 0.063 Uiso 1 1 calc R U . . .
C24 C 0.5734(3) 0.6899(3) 0.8561(5) 0.0360(10) Uani 1 1 d . . . . .
C25 C 0.6116(4) 0.7673(3) 0.9318(6) 0.0565(14) Uani 1 1 d . . . . .
H25 H 0.637549 0.802752 0.891737 0.068 Uiso 1 1 calc R U . . .
C26 C 0.6110(5) 0.7914(4) 1.0667(7) 0.079(2) Uani 1 1 d . . . . .
H26 H 0.638296 0.842503 1.119079 0.095 Uiso 1 1 calc R U . . .
C27 C 0.5714(5) 0.7420(4) 1.1243(6) 0.0687(17) Uani 1 1 d . . . . .
H27 H 0.570355 0.760103 1.213840 0.082 Uiso 1 1 calc R U . . .
C28 C 0.5328(4) 0.6654(3) 1.0509(6) 0.0552(14) Uani 1 1 d . . . . .
H28 H 0.506213 0.631093 1.091075 0.066 Uiso 1 1 calc R U . . .
C29 C 0.5337(3) 0.6394(3) 0.9166(6) 0.0445(12) Uani 1 1 d . . . . .
H29 H 0.507505 0.587542 0.866521 0.053 Uiso 1 1 calc R U . . .
C30 C 0.6567(3) 0.7183(3) 0.6787(5) 0.0382(10) Uani 1 1 d . . . . .
C31 C 0.6414(3) 0.7897(4) 0.5809(6) 0.0558(13) Uani 1 1 d . . . . .
H31 H 0.585730 0.806400 0.509108 0.067 Uiso 1 1 calc R U . . .
C32 C 0.7086(4) 0.8361(4) 0.5895(8) 0.0731(17) Uani 1 1 d . . . . .
H32 H 0.697235 0.883703 0.522910 0.088 Uiso 1 1 calc R U . . .
C33 C 0.7898(4) 0.8139(4) 0.6922(8) 0.0688(16) Uani 1 1 d . . . . .
H33 H 0.834331 0.846027 0.697422 0.083 Uiso 1 1 calc R U . . .
C34 C 0.8065(4) 0.7423(4) 0.7902(7) 0.0662(16) Uani 1 1 d . . . . .
H34 H 0.862511 0.726071 0.860612 0.079 Uiso 1 1 calc R U . . .
C35 C 0.7405(3) 0.6949(4) 0.7843(6) 0.0523(13) Uani 1 1 d . . . . .
H35 H 0.752334 0.647319 0.851184 0.063 Uiso 1 1 calc R U . . .

loop_
_atom_site_aniso_label
_atom_site_aniso_U_11
_atom_site_aniso_U_22
_atom_site_aniso_U_33
_atom_site_aniso_U_23
_atom_site_aniso_U_13
_atom_site_aniso_U_12
Ru1 0.0287(2) 0.0314(2) 0.02401(19) 0.000 0.01487(16) 0.000
P1 0.0361(7) 0.0341(5) 0.0295(6) -0.0013(6) 0.0195(5) -0.0034(6)
O1 0.035(3) 0.047(3) 0.033(2) 0.000 0.021(2) 0.000
O2 0.054(4) 0.075(4) 0.043(3) 0.000 0.008(3) 0.000
N1 0.041(4) 0.028(3) 0.035(3) 0.000 0.024(3) 0.000
N2 0.043(3) 0.044(3) 0.035(3) 0.000 0.023(2) 0.000
C1 0.034(4) 0.038(4) 0.039(3) 0.000 0.023(3) 0.000
C2 0.038(4) 0.059(5) 0.049(4) 0.000 0.025(3) 0.000
C3 0.047(5) 0.072(5) 0.090(6) 0.000 0.046(5) 0.000
C4 0.076(6) 0.068(5) 0.080(6) 0.000 0.064(5) 0.000
C5 0.064(5) 0.057(4) 0.061(4) 0.000 0.049(4) 0.000
C6 0.043(4) 0.039(4) 0.040(3) 0.000 0.027(3) 0.000
C7 0.036(4) 0.032(3) 0.035(3) 0.000 0.019(3) 0.000
C8 0.037(4) 0.023(3) 0.035(3) 0.000 0.017(3) 0.000
C9 0.033(3) 0.041(4) 0.045(4) 0.000 0.020(3) 0.000
C10 0.043(4) 0.044(4) 0.058(4) 0.000 0.025(4) 0.000
C11 0.042(4) 0.035(4) 0.056(4) 0.000 0.015(3) 0.000
C12 0.100(8) 0.060(6) 0.098(7) 0.000 0.056(7) 0.000
C13 0.106(8) 0.081(6) 0.024(4) 0.000 -0.005(4) 0.000
C14 0.079(7) 0.075(6) 0.035(4) 0.000 0.013(4) 0.000
C15 0.065(5) 0.059(5) 0.035(3) 0.000 0.022(3) 0.000
C16 0.043(4) 0.029(3) 0.033(3) 0.000 0.010(3) 0.000
C17 0.028(4) 0.042(4) 0.027(3) 0.000 0.012(3) 0.000
C18 0.040(3) 0.030(2) 0.040(2) 0.0022(19) 0.020(2) -0.0035(19)
C19 0.054(4) 0.071(4) 0.053(3) 0.015(3) 0.030(3) 0.021(3)
C20 0.067(4) 0.096(5) 0.097(5) 0.029(4) 0.039(4) 0.039(4)
C21 0.058(4) 0.088(5) 0.074(4) 0.031(4) 0.006(3) 0.017(4)
C22 0.090(5) 0.060(4) 0.037(3) 0.008(3) 0.013(3) 0.000(3)
C23 0.067(4) 0.046(3) 0.038(2) 0.006(2) 0.022(2) 0.001(3)
C24 0.039(2) 0.041(2) 0.029(2) -0.0015(18) 0.0184(19) 0.003(2)
C25 0.074(4) 0.055(3) 0.056(3) -0.019(2) 0.045(3) -0.022(3)
C26 0.114(5) 0.073(4) 0.078(4) -0.043(3) 0.070(4) -0.040(4)
C27 0.091(5) 0.081(4) 0.052(4) -0.021(3) 0.050(4) -0.011(4)
C28 0.079(4) 0.058(3) 0.051(3) 0.002(2) 0.050(3) 0.002(3)
C29 0.057(3) 0.044(3) 0.046(3) -0.004(2) 0.035(2) -0.005(2)
C30 0.042(3) 0.040(3) 0.040(2) -0.007(2) 0.026(2) -0.006(2)
C31 0.051(3) 0.064(4) 0.055(3) 0.004(3) 0.030(3) -0.015(3)
C32 0.080(5) 0.068(4) 0.090(4) 0.012(3) 0.057(4) -0.016(3)
C33 0.065(4) 0.071(4) 0.094(4) -0.011(3) 0.058(4) -0.023(3)
C34 0.040(3) 0.069(4) 0.088(4) -0.025(3) 0.032(3) -0.015(3)
C35 0.044(3) 0.052(3) 0.062(3) -0.006(3) 0.027(3) -0.013(3)

loop_
_atom_type_symbol
_atom_type_description
_atom_type_scat_dispersion_real
_atom_type_scat_dispersion_imag
_atom_type_scat_source
C C 0.0033 0.0016 'International Tables Vol C Tables 4.2.6.8 and 6.1.1.4'
H H 0.0000 0.0000 'International Tables Vol C Tables 4.2.6.8 and 6.1.1.4'
N N 0.0061 0.0033 'International Tables Vol C Tables 4.2.6.8 and 6.1.1.4'
O O 0.0106 0.0060 'International Tables Vol C Tables 4.2.6.8 and 6.1.1.4'
P P 0.1023 0.0942 'International Tables Vol C Tables 4.2.6.8 and 6.1.1.4'
Ru Ru -1.2594 0.8363 'International Tables Vol C Tables 4.2.6.8 and 6.1.1.4'

loop_
_geom_angle_atom_site_label_1
_geom_angle_atom_site_label_2
_geom_angle_atom_site_label_3
_geom_angle
_geom_angle_site_symmetry_1
_geom_angle_site_symmetry_3
_geom_angle_publ_flag
C17 Ru1 C1 93.7(3) . . ?
C17 Ru1 N1 171.6(3) . . ?
C1 Ru1 N1 77.9(3) . . ?
C17 Ru1 O1 111.1(3) . . ?
C1 Ru1 O1 155.20(19) . . ?
N1 Ru1 O1 77.3(2) . . ?
C17 Ru1 P1 88.54(4) . 2_565 ?
C1 Ru1 P1 94.59(3) . 2_565 ?
N1 Ru1 P1 92.11(4) . 2_565 ?
O1 Ru1 P1 86.33(4) . 2_565 ?
C17 Ru1 P1 88.54(4) . . ?
C1 Ru1 P1 94.59(3) . . ?
N1 Ru1 P1 92.11(4) . . ?
O1 Ru1 P1 86.33(4) . . ?
P1 Ru1 P1 170.52(6) 2_565 . ?
C30 P1 C18 103.1(2) . . ?
C30 P1 C24 103.6(2) . . ?
C18 P1 C24 103.1(2) . . ?
C30 P1 Ru1 118.44(16) . . ?
C18 P1 Ru1 115.50(15) . . ?
C24 P1 Ru1 111.40(15) . . ?
C8 O1 Ru1 110.7(3) . . ?
N2 N1 C7 122.8(6) . . ?
N2 N1 Ru1 120.4(5) . . ?
C7 N1 Ru1 116.8(4) . . ?
N1 N2 C6 110.5(5) . . ?
C2 C1 C6 116.4(6) . . ?
C2 C1 Ru1 133.9(5) . . ?
C6 C1 Ru1 109.7(5) . . ?
C1 C2 C3 122.2(7) . . ?
C1 C2 H2 118.9 . . ?
C3 C2 H2 118.9 . . ?
C2 C3 C4 120.6(7) . . ?
C2 C3 H3 119.7 . . ?
C4 C3 H3 119.7 . . ?
C5 C4 C3 119.5(7) . . ?
C5 C4 H4 120.3 . . ?
C3 C4 H4 120.3 . . ?
C4 C5 C6 119.0(7) . . ?
C4 C5 H5 120.5 . . ?
C6 C5 H5 120.5 . . ?
N2 C6 C1 121.6(6) . . ?
N2 C6 C5 116.2(6) . . ?
C1 C6 C5 122.3(6) . . ?
C8 C7 N1 111.8(5) . . ?
C8 C7 C16 122.3(6) . . ?
N1 C7 C16 125.9(6) . . ?
O1 C8 C7 123.4(6) . . ?
O1 C8 C9 118.4(5) . . ?
C7 C8 C9 118.2(5) . . ?
C10 C9 C8 121.2(6) . . ?
C10 C9 H9 119.4 . . ?
C8 C9 H9 119.4 . . ?
C9 C10 C11 121.9(7) . . ?
C9 C10 H10 119.0 . . ?
C11 C10 H10 119.0 . . ?
C10 C11 C16 118.7(6) . . ?
C10 C11 C12 121.3(7) . . ?
C16 C11 C12 120.0(7) . . ?
C13 C12 C11 123.1(10) . . ?
C13 C12 H12 118.5 . . ?
C11 C12 H12 118.5 . . ?
C12 C13 C14 116.2(8) . . ?
C12 C13 H13 121.9 . . ?
C14 C13 H13 121.9 . . ?
C15 C14 C13 123.9(8) . . ?
C15 C14 H14 118.1 . . ?
C13 C14 H14 118.1 . . ?
C14 C15 C16 119.6(8) . . ?
C14 C15 H15 120.2 . . ?
C16 C15 H15 120.2 . . ?
C15 C16 C7 125.0(6) . . ?
C15 C16 C11 117.3(6) . . ?
C7 C16 C11 117.7(6) . . ?
O2 C17 Ru1 176.2(7) . . ?
C19 C18 C23 117.1(4) . . ?
C19 C18 P1 123.3(4) . . ?
C23 C18 P1 119.5(4) . . ?
C20 C19 C18 122.0(6) . . ?
C20 C19 H19 119.0 . . ?
C18 C19 H19 119.0 . . ?
C19 C20 C21 120.2(6) . . ?
C19 C20 H20 119.9 . . ?
C21 C20 H20 119.9 . . ?
C22 C21 C20 119.5(6) . . ?
C22 C21 H21 120.3 . . ?
C20 C21 H21 120.3 . . ?
C21 C22 C23 120.0(5) . . ?
C21 C22 H22 120.0 . . ?
C23 C22 H22 120.0 . . ?
C22 C23 C18 121.2(5) . . ?
C22 C23 H23 119.4 . . ?
C18 C23 H23 119.4 . . ?
C29 C24 C25 118.8(4) . . ?
C29 C24 P1 119.5(3) . . ?
C25 C24 P1 121.6(3) . . ?
C26 C25 C24 119.7(5) . . ?
C26 C25 H25 120.2 . . ?
C24 C25 H25 120.2 . . ?
C27 C26 C25 121.1(5) . . ?
C27 C26 H26 119.4 . . ?
C25 C26 H26 119.4 . . ?
C26 C27 C28 120.2(4) . . ?
C26 C27 H27 119.9 . . ?
C28 C27 H27 119.9 . . ?
C27 C28 C29 119.6(5) . . ?
C27 C28 H28 120.2 . . ?
C29 C28 H28 120.2 . . ?
C28 C29 C24 120.6(5) . . ?
C28 C29 H29 119.7 . . ?
C24 C29 H29 119.7 . . ?
C31 C30 C35 118.4(5) . . ?
C31 C30 P1 123.1(4) . . ?
C35 C30 P1 118.6(4) . . ?
C32 C31 C30 120.4(5) . . ?
C32 C31 H31 119.8 . . ?
C30 C31 H31 119.8 . . ?
C33 C32 C31 121.4(6) . . ?
C33 C32 H32 119.3 . . ?
C31 C32 H32 119.3 . . ?
C32 C33 C34 119.1(5) . . ?
C32 C33 H33 120.4 . . ?
C34 C33 H33 120.4 . . ?
C35 C34 C33 120.7(6) . . ?
C35 C34 H34 119.7 . . ?
C33 C34 H34 119.7 . . ?
C34 C35 C30 120.0(5) . . ?
C34 C35 H35 120.0 . . ?
C30 C35 H35 120.0 . . ?

loop_
_geom_bond_atom_site_label_1
_geom_bond_atom_site_label_2
_geom_bond_distance
_geom_bond_site_symmetry_2
_geom_bond_publ_flag
Ru1 C17 1.853(7) . ?
Ru1 C1 2.046(6) . ?
Ru1 N1 2.069(6) . ?
Ru1 O1 2.192(4) . ?
Ru1 P1 2.3827(10) 2_565 ?
Ru1 P1 2.3827(10) . ?
P1 C30 1.823(5) . ?
P1 C18 1.826(5) . ?
P1 C24 1.831(4) . ?
O1 C8 1.304(7) . ?
O2 C17 1.151(8) . ?
N1 N2 1.274(7) . ?
N1 C7 1.414(9) . ?
N2 C6 1.400(8) . ?
C1 C2 1.377(9) . ?
C1 C6 1.412(9) . ?
C2 C3 1.386(10) . ?
C2 H2 0.9300 . ?
C3 C4 1.403(11) . ?
C3 H3 0.9300 . ?
C4 C5 1.368(11) . ?
C4 H4 0.9300 . ?
C5 C6 1.420(9) . ?
C5 H5 0.9300 . ?
C7 C8 1.412(8) . ?
C7 C16 1.419(8) . ?
C8 C9 1.418(8) . ?
C9 C10 1.353(9) . ?
C9 H9 0.9300 . ?
C10 C11 1.433(10) . ?
C10 H10 0.9300 . ?
C11 C16 1.440(10) . ?
C11 C12 1.440(12) . ?
C12 C13 1.332(12) . ?
C12 H12 0.9300 . ?
C13 C14 1.445(14) . ?
C13 H13 0.9300 . ?
C14 C15 1.387(10) . ?
C14 H14 0.9300 . ?
C15 C16 1.412(9) . ?
C15 H15 0.9300 . ?
C18 C19 1.375(7) . ?
C18 C23 1.393(6) . ?
C19 C20 1.370(8) . ?
C19 H19 0.9300 . ?
C20 C21 1.376(9) . ?
C20 H20 0.9300 . ?
C21 C22 1.365(9) . ?
C21 H21 0.9300 . ?
C22 C23 1.386(8) . ?
C22 H22 0.9300 . ?
C23 H23 0.9300 . ?
C24 C29 1.384(6) . ?
C24 C25 1.386(6) . ?
C25 C26 1.379(6) . ?
C25 H25 0.9300 . ?
C26 C27 1.356(8) . ?
C26 H26 0.9300 . ?
C27 C28 1.371(7) . ?
C27 H27 0.9300 . ?
C28 C29 1.384(6) . ?
C28 H28 0.9300 . ?
C29 H29 0.9300 . ?
C30 C31 1.387(7) . ?
C30 C35 1.388(7) . ?
C31 C32 1.384(7) . ?
C31 H31 0.9300 . ?
C32 C33 1.344(8) . ?
C32 H32 0.9300 . ?
C33 C34 1.387(8) . ?
C33 H33 0.9300 . ?
C34 C35 1.384(7) . ?
C34 H34 0.9300 . ?
C35 H35 0.9300 . ?
